data_7235091
loop_
_publ_author_name
'Tumanova, Natalia'
'Tumanov, Nikolay'
'Fischer, Franziska'
'Morelle, Fabrice'
'Ban, Voraksmy'
'Robeyns, Koen'
'Filinchuk, Yaroslav'
'Wouters, Johan'
'Emmerling, Franziska'
'Leyssens, Tom'

_publ_section_title
;
 Exploring polymorphism and stoichiometric diversity in naproxen/proline
 cocrystals
;
_journal_issue 45
_journal_name_full CrystEngComm
_journal_page_first 7308
_journal_paper_doi 10.1039/C8CE01338A
_journal_volume 20
_journal_year 2018
_chemical_absolute_configuration rm
_chemical_formula_moiety 'C14 H14 O3, C2 H6 O'
_chemical_formula_sum 'C16 H20 O4'
_chemical_formula_weight 276.32
_chemical_name_common 'S-naproxen ethanol solvate'
_chemical_name_systematic '(2S)-2-(6-methoxynaphthalen-2-yl)propanoic acid; ethanol'
_space_group_crystal_system orthorhombic
_space_group_IT_number 19
_space_group_name_Hall 'P 2ac 2ab'
_space_group_name_H-M_alt 'P 21 21 21'
_symmetry_space_group_name_Hall 'P 2ac 2ab'
_symmetry_space_group_name_H-M 'P 21 21 21'
_atom_sites_solution_hydrogens difmap
_atom_sites_solution_primary dual
_atom_sites_solution_secondary dual
_audit_creation_method SHELXL-2018/1
_audit_update_record
;
2018-08-08 deposited with the CCDC.
2018-10-15 downloaded from the CCDC.
;
_cell_angle_alpha 90
_cell_angle_beta 90
_cell_angle_gamma 90
_cell_formula_units_Z 4
_cell_length_a 5.9273(2)
_cell_length_b 8.7713(5)
_cell_length_c 28.0747(15)
_cell_measurement_reflns_used 5433
_cell_measurement_temperature 150(2)
_cell_measurement_theta_max 25.4230
_cell_measurement_theta_min 3.5040
_cell_volume 1459.61(12)
_computing_cell_refinement 'CrysAlisPro 1.171.39.46 (Rigaku OD, 2018)'
_computing_data_collection MAR
_computing_data_reduction 'CrysAlisPro 1.171.39.46 (Rigaku OD, 2018)'
_computing_structure_refinement 'SHELXL-2018/1 (Sheldrick, 2018)'
_computing_structure_solution 'SHELXT (Sheldrick, 2015)'
_diffrn_ambient_temperature 150(2)
_diffrn_measured_fraction_theta_full 0.952
_diffrn_measured_fraction_theta_max 0.953
_diffrn_measurement_device_type 'MAR345 image plate'
_diffrn_measurement_method '180 images, \D\F 1.0\% '
_diffrn_radiation_monochromator 'Xenocs Fox3D mirror'
_diffrn_radiation_source 'Rigaku UltraX 18 rotating anode'
_diffrn_radiation_type MoK\a
_diffrn_radiation_wavelength 0.71073
_diffrn_reflns_av_R_equivalents 0.0416
_diffrn_reflns_av_unetI/netI 0.0315
_diffrn_reflns_Laue_measured_fraction_full 0.952
_diffrn_reflns_Laue_measured_fraction_max 0.953
_diffrn_reflns_limit_h_max 7
_diffrn_reflns_limit_h_min -7
_diffrn_reflns_limit_k_max 10
_diffrn_reflns_limit_k_min -9
_diffrn_reflns_limit_l_max 30
_diffrn_reflns_limit_l_min -34
_diffrn_reflns_number 9659
_diffrn_reflns_point_group_measured_fraction_full 0.959
_diffrn_reflns_point_group_measured_fraction_max 0.958
_diffrn_reflns_theta_full 25.242
_diffrn_reflns_theta_max 25.572
_diffrn_reflns_theta_min 3.183
_exptl_absorpt_coefficient_mu 0.089
_exptl_absorpt_correction_T_max 1.00000
_exptl_absorpt_correction_T_min 0.20783
_exptl_absorpt_correction_type multi-scan
_exptl_absorpt_process_details
;
CrysAlisPro, Agilent Technologies,
Version 1.171.37.33 (release 27-03-2014 CrysAlis171 .NET)
(compiled Mar 27 2014,17:12:48)
Empirical absorption correction using spherical harmonics,
 implemented in SCALE3 ABSPACK scaling algorithm.
;
_exptl_crystal_colour colourless
_exptl_crystal_density_diffrn 1.257
_exptl_crystal_description needle
_exptl_crystal_F_000 592
_exptl_crystal_size_max 0.400
_exptl_crystal_size_mid 0.250
_exptl_crystal_size_min 0.200
_refine_diff_density_max 0.230
_refine_diff_density_min -0.202
_refine_diff_density_rms 0.043
_refine_ls_extinction_method none
_refine_ls_goodness_of_fit_ref 1.099
_refine_ls_hydrogen_treatment mixed
_refine_ls_matrix_type full
_refine_ls_number_parameters 190
_refine_ls_number_reflns 2620
_refine_ls_number_restraints 0
_refine_ls_restrained_S_all 1.099
_refine_ls_R_factor_all 0.0513
_refine_ls_R_factor_gt 0.0424
_refine_ls_shift/su_max 0.000
_refine_ls_shift/su_mean 0.000
_refine_ls_structure_factor_coef Fsqd
_refine_ls_weighting_details 'w=1/[\s^2^(Fo^2^)+(0.0386P)^2^+0.7851P] where P=(Fo^2^+2Fc^2^)/3'
_refine_ls_weighting_scheme calc
_refine_ls_wR_factor_gt 0.1029
_refine_ls_wR_factor_ref 0.1103
_reflns_Friedel_coverage 0.695
_reflns_Friedel_fraction_full 0.969
_reflns_Friedel_fraction_max 0.966
_reflns_number_gt 2291
_reflns_number_total 2620
_reflns_threshold_expression 'I > 2\s(I)'
_cod_data_source_file c8ce01338a2.cif
_cod_data_source_block Snprx_etoh
_cod_original_cell_volume 1459.61(13)
_cod_database_code 7235091
_shelx_shelxl_version_number 2018/1
_shelx_space_group_comment
;
The symmetry employed for this shelxl refinement is uniquely defined
by the following loop, which should always be used as a source of
symmetry information in preference to the above space-group names.
They are only intended as comments.
;
_shelx_estimated_absorpt_t_min 0.965
_shelx_estimated_absorpt_t_max 0.982

loop_
_space_group_symop_operation_xyz
'x, y, z'
'-x+1/2, -y, z+1/2'
'x+1/2, -y+1/2, -z'
'-x, y+1/2, -z+1/2'

loop_
_atom_site_label
_atom_site_type_symbol
_atom_site_fract_x
_atom_site_fract_y
_atom_site_fract_z
_atom_site_U_iso_or_equiv
_atom_site_adp_type
_atom_site_occupancy
_atom_site_site_symmetry_order
_atom_site_calc_flag
_atom_site_refinement_flags_posn
_atom_site_refinement_flags_adp
O1 O 0.2613(4) 0.6461(3) 0.40264(8) 0.0375(6) Uani 1 1 d . .
O2 O 0.7638(4) 0.4868(3) 0.67332(8) 0.0374(6) Uani 1 1 d . .
H2 H 0.756(7) 0.563(5) 0.6961(14) 0.056 Uiso 1 1 d . U
O3 O 0.4938(4) 0.3958(3) 0.71983(9) 0.0411(6) Uani 1 1 d . .
C1 C 0.0712(6) 0.7444(4) 0.40605(13) 0.0400(9) Uani 1 1 d . .
H1A H 0.098840 0.821535 0.430600 0.060 Uiso 1 1 calc R U
H1B H -0.062581 0.684595 0.414557 0.060 Uiso 1 1 calc R U
H1C H 0.046225 0.794657 0.375325 0.060 Uiso 1 1 calc R U
C2 C 0.3232(5) 0.5720(4) 0.44286(11) 0.0306(7) Uani 1 1 d . .
C3 C 0.5278(5) 0.4913(4) 0.43870(12) 0.0330(7) Uani 1 1 d . .
H3 H 0.606305 0.491233 0.409204 0.040 Uiso 1 1 calc R U
C4 C 0.6133(5) 0.4140(4) 0.47607(12) 0.0316(8) Uani 1 1 d . .
H4 H 0.751686 0.360549 0.472572 0.038 Uiso 1 1 calc R U
C5 C 0.5001(5) 0.4115(4) 0.52044(11) 0.0276(7) Uani 1 1 d . .
C6 C 0.5890(5) 0.3377(4) 0.56046(11) 0.0288(7) Uani 1 1 d . .
H6 H 0.729502 0.286268 0.557782 0.035 Uiso 1 1 calc R U
C7 C 0.4802(5) 0.3376(4) 0.60294(12) 0.0303(7) Uani 1 1 d . .
C8 C 0.2679(5) 0.4113(4) 0.60625(11) 0.0314(7) Uani 1 1 d . .
H8 H 0.187448 0.409335 0.635502 0.038 Uiso 1 1 calc R U
C9 C 0.1786(5) 0.4845(4) 0.56823(11) 0.0303(7) Uani 1 1 d . .
H9 H 0.036936 0.534193 0.571400 0.036 Uiso 1 1 calc R U
C10 C 0.2909(5) 0.4887(4) 0.52415(11) 0.0282(7) Uani 1 1 d . .
C11 C 0.2067(5) 0.5713(4) 0.48468(11) 0.0298(7) Uani 1 1 d . .
H11 H 0.069197 0.626267 0.487346 0.036 Uiso 1 1 calc R U
C12 C 0.6068(5) 0.3868(4) 0.68397(12) 0.0302(7) Uani 1 1 d . .
C13 C 0.5840(6) 0.2649(4) 0.64695(12) 0.0330(8) Uani 1 1 d . .
H13 H 0.738885 0.228800 0.638411 0.040 Uiso 1 1 calc R U
C14 C 0.4509(7) 0.1292(4) 0.66484(13) 0.0430(9) Uani 1 1 d . .
H14A H 0.520040 0.090460 0.694143 0.064 Uiso 1 1 calc R U
H14B H 0.451172 0.048934 0.640575 0.064 Uiso 1 1 calc R U
H14C H 0.295218 0.160508 0.671398 0.064 Uiso 1 1 calc R U
O4 O 0.2972(5) 0.7780(3) 0.27259(10) 0.0536(8) Uani 1 1 d . .
H4O H 0.191(9) 0.731(6) 0.2537(17) 0.080 Uiso 1 1 d . U
C15 C 0.4664(7) 0.6691(5) 0.28303(16) 0.0504(10) Uani 1 1 d . .
H15A H 0.518934 0.620391 0.253217 0.060 Uiso 1 1 calc R U
H15B H 0.403938 0.588696 0.303994 0.060 Uiso 1 1 calc R U
C16 C 0.6572(6) 0.7453(6) 0.30694(15) 0.0516(11) Uani 1 1 d . .
H16A H 0.606760 0.786785 0.337557 0.077 Uiso 1 1 calc R U
H16B H 0.713065 0.828368 0.286795 0.077 Uiso 1 1 calc R U
H16C H 0.778525 0.671410 0.312361 0.077 Uiso 1 1 calc R U

loop_
_atom_site_aniso_label
_atom_site_aniso_U_11
_atom_site_aniso_U_22
_atom_site_aniso_U_33
_atom_site_aniso_U_23
_atom_site_aniso_U_13
_atom_site_aniso_U_12
O1 0.0400(13) 0.0386(14) 0.0339(12) 0.0044(10) 0.0027(11) 0.0086(11)
O2 0.0380(13) 0.0387(15) 0.0355(12) -0.0049(11) 0.0024(11) -0.0111(11)
O3 0.0394(14) 0.0433(16) 0.0407(14) -0.0021(11) 0.0044(12) -0.0081(12)
C1 0.0331(18) 0.040(2) 0.047(2) 0.0030(17) -0.0046(16) 0.0039(16)
C2 0.0277(16) 0.0323(19) 0.0318(17) -0.0008(14) -0.0004(13) -0.0025(14)
C3 0.0306(17) 0.035(2) 0.0335(17) -0.0016(15) 0.0072(14) -0.0003(15)
C4 0.0222(15) 0.0348(19) 0.0377(19) -0.0069(15) 0.0055(13) 0.0005(15)
C5 0.0201(15) 0.0293(18) 0.0333(17) -0.0056(13) -0.0015(13) -0.0011(14)
C6 0.0203(15) 0.0277(18) 0.0384(18) -0.0050(14) -0.0015(13) -0.0020(13)
C7 0.0250(16) 0.0312(19) 0.0347(17) -0.0033(14) -0.0039(13) -0.0038(14)
C8 0.0271(16) 0.0370(19) 0.0301(16) -0.0032(14) 0.0017(13) -0.0021(14)
C9 0.0192(15) 0.035(2) 0.0363(18) -0.0069(15) 0.0019(13) -0.0009(13)
C10 0.0215(15) 0.0312(19) 0.0319(16) -0.0065(13) 0.0012(13) -0.0007(14)
C11 0.0207(15) 0.034(2) 0.0343(17) -0.0030(14) -0.0010(13) 0.0037(14)
C12 0.0261(16) 0.034(2) 0.0306(17) 0.0049(14) -0.0046(13) 0.0000(13)
C13 0.0310(17) 0.033(2) 0.0354(18) -0.0008(15) -0.0042(14) 0.0003(14)
C14 0.051(2) 0.037(2) 0.041(2) 0.0027(16) -0.0037(17) -0.0052(16)
O4 0.0438(15) 0.0501(18) 0.0669(18) -0.0259(14) -0.0246(14) 0.0135(13)
C15 0.039(2) 0.049(3) 0.063(3) -0.014(2) -0.0039(19) 0.0086(18)
C16 0.037(2) 0.056(3) 0.062(3) -0.010(2) -0.0096(18) 0.0118(19)

loop_
_atom_type_symbol
_atom_type_description
_atom_type_scat_dispersion_real
_atom_type_scat_dispersion_imag
_atom_type_scat_source
C C 0.0033 0.0016 'International Tables Vol C Tables 4.2.6.8 and 6.1.1.4'
H H 0.0000 0.0000 'International Tables Vol C Tables 4.2.6.8 and 6.1.1.4'
O O 0.0106 0.0060 'International Tables Vol C Tables 4.2.6.8 and 6.1.1.4'

loop_
_geom_angle_atom_site_label_1
_geom_angle_atom_site_label_2
_geom_angle_atom_site_label_3
_geom_angle
C2 O1 C1 116.7(3)
C12 O2 H2 107(3)
O1 C1 H1A 109.5
O1 C1 H1B 109.5
H1A C1 H1B 109.5
O1 C1 H1C 109.5
H1A C1 H1C 109.5
H1B C1 H1C 109.5
O1 C2 C11 125.7(3)
O1 C2 C3 113.9(3)
C11 C2 C3 120.4(3)
C4 C3 C2 120.8(3)
C4 C3 H3 119.6
C2 C3 H3 119.6
C3 C4 C5 121.0(3)
C3 C4 H4 119.5
C5 C4 H4 119.5
C6 C5 C4 122.4(3)
C6 C5 C10 119.4(3)
C4 C5 C10 118.2(3)
C7 C6 C5 121.8(3)
C7 C6 H6 119.1
C5 C6 H6 119.1
C6 C7 C8 118.7(3)
C6 C7 C13 121.5(3)
C8 C7 C13 119.8(3)
C9 C8 C7 120.8(3)
C9 C8 H8 119.6
C7 C8 H8 119.6
C8 C9 C10 121.4(3)
C8 C9 H9 119.3
C10 C9 H9 119.3
C9 C10 C11 122.4(3)
C9 C10 C5 117.9(3)
C11 C10 C5 119.7(3)
C2 C11 C10 119.9(3)
C2 C11 H11 120.1
C10 C11 H11 120.1
O3 C12 O2 122.5(3)
O3 C12 C13 125.0(3)
O2 C12 C13 112.5(3)
C12 C13 C14 112.2(3)
C12 C13 C7 107.5(3)
C14 C13 C7 112.8(3)
C12 C13 H13 108.0
C14 C13 H13 108.0
C7 C13 H13 108.0
C13 C14 H14A 109.5
C13 C14 H14B 109.5
H14A C14 H14B 109.5
C13 C14 H14C 109.5
H14A C14 H14C 109.5
H14B C14 H14C 109.5
C15 O4 H4O 108(3)
O4 C15 C16 109.4(3)
O4 C15 H15A 109.8
C16 C15 H15A 109.8
O4 C15 H15B 109.8
C16 C15 H15B 109.8
H15A C15 H15B 108.3
C15 C16 H16A 109.5
C15 C16 H16B 109.5
H16A C16 H16B 109.5
C15 C16 H16C 109.5
H16A C16 H16C 109.5
H16B C16 H16C 109.5

loop_
_geom_bond_atom_site_label_1
_geom_bond_atom_site_label_2
_geom_bond_distance
O1 C2 1.354(4)
O1 C1 1.422(4)
O2 C12 1.313(4)
O2 H2 0.93(5)
O3 C12 1.212(4)
C1 H1A 0.9800
C1 H1B 0.9800
C1 H1C 0.9800
C2 C11 1.362(4)
C2 C3 1.409(5)
C3 C4 1.348(5)
C3 H3 0.9500
C4 C5 1.415(4)
C4 H4 0.9500
C5 C6 1.400(5)
C5 C10 1.416(4)
C6 C7 1.356(4)
C6 H6 0.9500
C7 C8 1.417(4)
C7 C13 1.521(5)
C8 C9 1.354(5)
C8 H8 0.9500
C9 C10 1.406(4)
C9 H9 0.9500
C10 C11 1.415(5)
C11 H11 0.9500
C12 C13 1.497(5)
C13 C14 1.513(5)
C13 H13 1.0000
C14 H14A 0.9800
C14 H14B 0.9800
C14 H14C 0.9800
O4 C15 1.416(5)
O4 H4O 0.92(5)
C15 C16 1.476(6)
C15 H15A 0.9900
C15 H15B 0.9900
C16 H16A 0.9800
C16 H16B 0.9800
C16 H16C 0.9800

loop_
_geom_torsion_atom_site_label_1
_geom_torsion_atom_site_label_2
_geom_torsion_atom_site_label_3
_geom_torsion_atom_site_label_4
_geom_torsion
C1 O1 C2 C11 7.1(5)
C1 O1 C2 C3 -172.7(3)
O1 C2 C3 C4 178.8(3)
C11 C2 C3 C4 -1.0(5)
C2 C3 C4 C5 0.2(5)
C3 C4 C5 C6 -177.3(3)
C3 C4 C5 C10 1.8(5)
C4 C5 C6 C7 179.2(3)
C10 C5 C6 C7 0.1(5)
C5 C6 C7 C8 1.6(5)
C5 C6 C7 C13 -176.5(3)
C6 C7 C8 C9 -2.0(5)
C13 C7 C8 C9 176.1(3)
C7 C8 C9 C10 0.8(5)
C8 C9 C10 C11 -176.5(3)
C8 C9 C10 C5 1.0(5)
C6 C5 C10 C9 -1.4(5)
C4 C5 C10 C9 179.5(3)
C6 C5 C10 C11 176.1(3)
C4 C5 C10 C11 -3.0(5)
O1 C2 C11 C10 180.0(3)
C3 C2 C11 C10 -0.2(5)
C9 C10 C11 C2 179.7(3)
C5 C10 C11 C2 2.2(5)
O3 C12 C13 C14 -15.9(5)
O2 C12 C13 C14 164.8(3)
O3 C12 C13 C7 108.8(4)
O2 C12 C13 C7 -70.5(3)
C6 C7 C13 C12 120.3(3)
C8 C7 C13 C12 -57.8(4)
C6 C7 C13 C14 -115.5(4)
C8 C7 C13 C14 66.5(4)
